data_2222107
loop_
_publ_author_name
'Lakshminarayana, B. N.'
'Shashidhara Prasad, J.'
'Gnanendra, C. R.'
'Sridhar, M. A.'
'Chenne Gowda, D.'

_publ_section_title
;
 1-(2-Chloroacetyl)-3-methyl-2,6-bis(3,4,5-trimethoxyphenyl)piperidine-4-one
;
_journal_coeditor_code NC2143
_journal_issue 6
_journal_name_full 'Acta Crystallographica Section E'
_journal_page_first o1237
_journal_paper_doi 10.1107/S1600536809015864
_journal_volume 65
_journal_year 2009
_chemical_formula_iupac 'C26 H32 Cl N O8'
_chemical_formula_moiety 'C26 H32 Cl N O8'
_chemical_formula_sum 'C26 H32 Cl N O8'
_chemical_formula_weight 521.98
_chemical_name_systematic
;
1-(2-Chloroacetyl)-3-methyl-2,6-bis(3,4,5-trimethoxyphenyl)piperidine-4-one
;
_space_group_IT_number 61
_symmetry_cell_setting orthorhombic
_symmetry_space_group_name_Hall '-P 2ac 2ab'
_symmetry_space_group_name_H-M 'P b c a'
_atom_sites_solution_hydrogens geom
_atom_sites_solution_primary direct
_atom_sites_solution_secondary difmap
_audit_creation_method SHELXL-97
_cell_angle_alpha 90
_cell_angle_beta 90
_cell_angle_gamma 90
_cell_formula_units_Z 8
_cell_length_a 13.8720(8)
_cell_length_b 16.5110(11)
_cell_length_c 22.8120(16)
_cell_measurement_reflns_used 8214
_cell_measurement_temperature 293
_cell_measurement_theta_max 25.00
_cell_measurement_theta_min 2.94
_cell_volume 5224.9(6)
_computing_cell_refinement 'SCALEPACK (Otwinowski & Minor, 1997)'
_computing_data_collection '<i>XPRESS</i> (MacScience, 2002)'
_computing_data_reduction 'DENZO and SCALEPACK (Otwinowski & Minor, 1997)'
_computing_molecular_graphics 'PLATON (Spek, 2009) and ORTEPII (Johnson, 1976)'
_computing_publication_material 'PLATON (Spek, 2009)'
_computing_structure_refinement 'SHELXL97 (Sheldrick, 2008)'
_computing_structure_solution 'SHELXS97 (Sheldrick, 2008)'
_diffrn_ambient_temperature 293(2)
_diffrn_detector_area_resol_mean 10.0
_diffrn_measured_fraction_theta_full 0.970
_diffrn_measured_fraction_theta_max 0.970
_diffrn_measurement_device_type 'MacScience DIPLabo 32001'
_diffrn_measurement_method \w
_diffrn_radiation_monochromator graphite
_diffrn_radiation_source 'fine-focus sealed tube'
_diffrn_radiation_type MoK\a
_diffrn_radiation_wavelength 0.71073
_diffrn_reflns_av_R_equivalents 0.0272
_diffrn_reflns_av_sigmaI/netI 0.0334
_diffrn_reflns_limit_h_max 16
_diffrn_reflns_limit_h_min -16
_diffrn_reflns_limit_k_max 19
_diffrn_reflns_limit_k_min -19
_diffrn_reflns_limit_l_max 26
_diffrn_reflns_limit_l_min -27
_diffrn_reflns_number 8214
_diffrn_reflns_theta_full 25.00
_diffrn_reflns_theta_max 25.00
_diffrn_reflns_theta_min 2.94
_diffrn_standards_number 0
_exptl_absorpt_coefficient_mu 0.195
_exptl_absorpt_correction_type none
_exptl_absorpt_process_details none
_exptl_crystal_colour white
_exptl_crystal_density_diffrn 1.327
_exptl_crystal_density_method 'Not Measured'
_exptl_crystal_description block
_exptl_crystal_F_000 2208
_exptl_crystal_size_max 0.300
_exptl_crystal_size_mid 0.270
_exptl_crystal_size_min 0.250
_refine_diff_density_max 0.472
_refine_diff_density_min -0.392
_refine_ls_extinction_method none
_refine_ls_goodness_of_fit_ref 1.048
_refine_ls_hydrogen_treatment constr
_refine_ls_matrix_type full
_refine_ls_number_parameters 332
_refine_ls_number_reflns 4464
_refine_ls_number_restraints 0
_refine_ls_restrained_S_all 1.048
_refine_ls_R_factor_all 0.0906
_refine_ls_R_factor_gt 0.0616
_refine_ls_shift/su_max 0.000
_refine_ls_shift/su_mean 0.000
_refine_ls_structure_factor_coef Fsqd
_refine_ls_weighting_details 'calc w=1/[\s^2^(Fo^2^)+(0.0931P)^2^+2.926P] where P=(Fo^2^+2Fc^2^)/3'
_refine_ls_weighting_scheme calc
_refine_ls_wR_factor_gt 0.1660
_refine_ls_wR_factor_ref 0.1860
_reflns_number_gt 3146
_reflns_number_total 4464
_reflns_threshold_expression I>2\s(I)
_cod_data_source_file nc2143.cif
_cod_data_source_block I
_cod_depositor_comments
;
The following automatic conversions were performed:
'_symmetry_cell_setting' value 'Orthorhombic' changed to 'orthorhombic'
according to '/home/saulius/struct/CIF-dictionaries/cif_core.dic'
dictionary named 'cif_core.dic' version 2.4.1 from 2010-06-29.

Automatic conversion script
Id: cif_fix_enum 1527 2010-12-29 10:47:43Z saulius 

The following automatic conversions were performed:

'_symmetry_cell_setting' value 'Orthorhombic' changed to
'orthorhombic' according to
/home/saulius/struct/CIF-dictionaries/cif_core.dic dictionary named
'cif_core.dic' version 2.4.1 from 2010-06-29.

Automatic conversion script
Id: cif_fix_values 1715 2011-07-08 13:25:40Z adriana 
;
_cod_database_code 2222107
_cod_database_fobs_code 2222107

loop_
_symmetry_equiv_pos_site_id
_symmetry_equiv_pos_as_xyz
1 x,y,z
2 1/2-x,-y,1/2+z
3 1/2+x,1/2-y,-z
4 -x,1/2+y,1/2-z
5 -x,-y,-z
6 1/2+x,y,1/2-z
7 1/2-x,1/2+y,z
8 x,1/2-y,1/2+z

loop_
_atom_site_aniso_label
_atom_site_aniso_U_11
_atom_site_aniso_U_22
_atom_site_aniso_U_33
_atom_site_aniso_U_12
_atom_site_aniso_U_13
_atom_site_aniso_U_23
Cl12 0.1112(9) 0.0590(6) 0.1341(10) -0.0100(6) 0.0317(8) -0.0153(6)
O7 0.159(3) 0.153(4) 0.128(3) -0.093(3) 0.024(3) -0.062(3)
O10 0.0898(18) 0.0728(17) 0.0599(14) 0.0103(14) 0.0180(14) 0.0001(12)
O19 0.0498(12) 0.0887(18) 0.0483(12) 0.0076(11) -0.0098(10) 0.0087(11)
O21 0.0394(11) 0.0803(16) 0.0554(12) 0.0056(10) 0.0030(10) -0.0077(11)
O23 0.0507(12) 0.0819(16) 0.0460(11) 0.0024(11) 0.0044(10) 0.0106(11)
O31 0.0698(14) 0.0686(15) 0.0563(13) 0.0078(12) -0.0193(12) -0.0053(11)
O33 0.0930(18) 0.0727(16) 0.0519(12) 0.0264(14) -0.0143(12) 0.0041(11)
O35 0.123(2) 0.0532(15) 0.0780(17) 0.0040(14) -0.0279(16) 0.0027(13)
N1 0.0439(13) 0.0544(15) 0.0437(13) -0.0017(11) -0.0038(11) 0.0064(11)
C2 0.0450(16) 0.065(2) 0.0471(17) -0.0039(14) -0.0004(14) 0.0133(14)
C3 0.0561(19) 0.082(3) 0.069(2) -0.0179(18) -0.0134(18) 0.0181(19)
C4 0.091(3) 0.078(3) 0.059(2) -0.032(2) -0.010(2) -0.0022(19)
C5 0.074(2) 0.059(2) 0.0480(17) -0.0071(16) -0.0056(16) -0.0033(15)
C6 0.0459(16) 0.0573(19) 0.0395(14) -0.0012(13) -0.0030(13) 0.0037(13)
C8 0.122(4) 0.084(3) 0.080(3) -0.014(3) 0.013(3) -0.028(2)
C9 0.0534(18) 0.059(2) 0.0488(17) 0.0052(14) -0.0093(15) 0.0025(15)
C11 0.063(2) 0.053(2) 0.068(2) -0.0030(15) 0.0041(17) 0.0006(16)
C13 0.0458(15) 0.0477(16) 0.0405(14) 0.0050(13) -0.0035(13) -0.0027(12)
C14 0.0482(16) 0.0592(19) 0.0391(15) 0.0065(13) -0.0035(13) 0.0010(13)
C15 0.0464(16) 0.0610(19) 0.0382(15) 0.0056(14) 0.0041(13) -0.0047(13)
C16 0.0434(16) 0.0617(19) 0.0440(16) 0.0083(13) 0.0020(13) -0.0080(14)
C17 0.0460(16) 0.0606(19) 0.0381(15) 0.0123(14) -0.0033(13) -0.0044(13)
C18 0.0491(16) 0.0526(18) 0.0382(14) 0.0045(13) -0.0007(13) 0.0010(13)
C20 0.074(2) 0.072(2) 0.0524(19) 0.0114(18) -0.0165(18) 0.0106(17)
C22 0.0535(19) 0.091(3) 0.078(2) -0.0043(19) 0.0008(19) -0.019(2)
C24 0.065(2) 0.078(2) 0.0553(19) 0.0018(18) 0.0036(17) 0.0149(17)
C25 0.0483(16) 0.060(2) 0.0438(16) -0.0018(14) -0.0009(14) 0.0072(14)
C26 0.066(2) 0.058(2) 0.0489(17) -0.0037(16) -0.0071(16) 0.0021(15)
C27 0.075(2) 0.0498(19) 0.0531(18) 0.0052(16) -0.0015(17) 0.0044(15)
C28 0.066(2) 0.059(2) 0.0404(15) 0.0137(16) -0.0069(15) 0.0030(14)
C29 0.0525(17) 0.061(2) 0.0424(16) 0.0044(14) -0.0017(14) -0.0024(14)
C30 0.0540(17) 0.0533(18) 0.0491(16) 0.0016(14) -0.0026(15) 0.0063(14)
C32 0.080(2) 0.064(2) 0.070(2) -0.0091(18) -0.011(2) -0.0067(18)
C34 0.096(3) 0.085(3) 0.086(3) 0.038(2) -0.026(2) -0.012(2)
C36 0.147(4) 0.056(2) 0.085(3) -0.007(3) -0.022(3) -0.010(2)

loop_
_atom_site_type_symbol
_atom_site_label
_atom_site_fract_x
_atom_site_fract_y
_atom_site_fract_z
_atom_site_U_iso_or_equiv
_atom_site_thermal_displace_type
_atom_site_calc_flag
_atom_site_refinement_flags
_atom_site_occupancy
Cl Cl12 0.14569(9) -0.00580(6) 0.36264(6) 0.1014(5) Uani . . 1.000
O O7 0.0245(3) -0.4484(3) 0.28056(17) 0.1467(19) Uani . . 1.000
O O10 0.07651(19) -0.14395(16) 0.42507(10) 0.0742(9) Uani . . 1.000
O O19 0.49642(15) -0.28235(15) 0.40351(9) 0.0623(8) Uani . . 1.000
O O21 0.57332(13) -0.19912(15) 0.31391(9) 0.0584(8) Uani . . 1.000
O O23 0.46432(15) -0.15115(15) 0.22323(9) 0.0595(8) Uani . . 1.000
O O31 0.27178(17) -0.31372(15) 0.56956(9) 0.0649(8) Uani . . 1.000
O O33 0.26328(19) -0.47563(15) 0.57353(9) 0.0725(9) Uani . . 1.000
O O35 0.1596(2) -0.55902(15) 0.49519(11) 0.0847(10) Uani . . 1.000
N N1 0.12281(16) -0.24570(15) 0.36489(10) 0.0473(8) Uani . . 1.000
C C2 0.0590(2) -0.3025(2) 0.39713(13) 0.0524(10) Uani . . 1.000
C C3 -0.0007(3) -0.3497(2) 0.35294(16) 0.0690(14) Uani . . 1.000
C C4 0.0569(3) -0.3931(2) 0.30853(16) 0.0760(16) Uani . . 1.000
C C5 0.1608(3) -0.3656(2) 0.30122(14) 0.0603(11) Uani . . 1.000
C C6 0.1732(2) -0.27421(18) 0.31092(12) 0.0476(10) Uani . . 1.000
C C8 0.2024(4) -0.3910(3) 0.24254(19) 0.0953(19) Uani . . 1.000
C C9 0.1181(2) -0.1667(2) 0.38063(14) 0.0537(11) Uani . . 1.000
C C11 0.1658(3) -0.10579(19) 0.34041(16) 0.0613(12) Uani . . 1.000
C C13 0.2804(2) -0.25428(18) 0.31204(12) 0.0447(9) Uani . . 1.000
C C14 0.3213(2) -0.21277(19) 0.26566(12) 0.0488(10) Uani . . 1.000
C C15 0.4183(2) -0.19340(19) 0.26646(12) 0.0485(10) Uani . . 1.000
C C16 0.4755(2) -0.21760(19) 0.31333(13) 0.0497(10) Uani . . 1.000
C C17 0.4349(2) -0.26141(19) 0.35897(12) 0.0482(10) Uani . . 1.000
C C18 0.3374(2) -0.27934(18) 0.35895(12) 0.0466(9) Uani . . 1.000
C C20 0.4600(3) -0.3312(2) 0.44945(14) 0.0661(11) Uani . . 1.000
C C22 0.5942(2) -0.1200(2) 0.33503(18) 0.0742(14) Uani . . 1.000
C C24 0.4061(3) -0.1076(2) 0.18305(15) 0.0661(11) Uani . . 1.000
C C25 0.1140(2) -0.3524(2) 0.44265(13) 0.0507(10) Uani . . 1.000
C C26 0.1100(2) -0.4354(2) 0.44530(14) 0.0576(11) Uani . . 1.000
C C27 0.1605(3) -0.4770(2) 0.48873(14) 0.0593(11) Uani . . 1.000
C C28 0.2159(2) -0.4349(2) 0.52945(12) 0.0551(11) Uani . . 1.000
C C29 0.2184(2) -0.3514(2) 0.52730(12) 0.0520(10) Uani . . 1.000
C C30 0.1675(2) -0.3100(2) 0.48416(13) 0.0521(10) Uani . . 1.000
C C32 0.2524(3) -0.2308(2) 0.58099(17) 0.0713(12) Uani . . 1.000
C C34 0.3539(3) -0.5089(3) 0.55613(19) 0.0890(17) Uani . . 1.000
C C36 0.1045(4) -0.6052(2) 0.4561(2) 0.0960(18) Uani . . 1.000
H H2 0.01350 -0.26880 0.41910 0.0630 Uiso calc R 1.000
H H3A -0.04010 -0.38860 0.37390 0.0830 Uiso calc R 1.000
H H3B -0.04380 -0.31240 0.33310 0.0830 Uiso calc R 1.000
H H5 0.19860 -0.39300 0.33160 0.0720 Uiso calc R 1.000
H H6 0.14450 -0.24620 0.27730 0.0570 Uiso calc R 1.000
H H8A 0.18970 -0.44750 0.23610 0.1420 Uiso calc R 1.000
H H8B 0.27080 -0.38190 0.24250 0.1420 Uiso calc R 1.000
H H8C 0.17310 -0.35970 0.21190 0.1420 Uiso calc R 1.000
H H11A 0.14120 -0.11290 0.30100 0.0740 Uiso calc R 1.000
H H11B 0.23470 -0.11600 0.33950 0.0740 Uiso calc R 1.000
H H14 0.28350 -0.19780 0.23380 0.0590 Uiso calc R 1.000
H H18 0.31020 -0.30790 0.39000 0.0560 Uiso calc R 1.000
H H20A 0.40750 -0.30360 0.46830 0.0990 Uiso calc R 1.000
H H20B 0.51010 -0.34130 0.47750 0.0990 Uiso calc R 1.000
H H20C 0.43750 -0.38170 0.43370 0.0990 Uiso calc R 1.000
H H22A 0.56350 -0.08060 0.31040 0.1120 Uiso calc R 1.000
H H22B 0.66270 -0.11150 0.33460 0.1120 Uiso calc R 1.000
H H22C 0.57060 -0.11460 0.37440 0.1120 Uiso calc R 1.000
H H24A 0.37270 -0.14500 0.15800 0.0990 Uiso calc R 1.000
H H24B 0.44600 -0.07280 0.15970 0.0990 Uiso calc R 1.000
H H24C 0.36010 -0.07550 0.20420 0.0990 Uiso calc R 1.000
H H26 0.07340 -0.46390 0.41810 0.0690 Uiso calc R 1.000
H H30 0.16930 -0.25370 0.48300 0.0630 Uiso calc R 1.000
H H32A 0.27190 -0.19880 0.54790 0.1070 Uiso calc R 1.000
H H32B 0.28760 -0.21390 0.61510 0.1070 Uiso calc R 1.000
H H32C 0.18460 -0.22360 0.58770 0.1070 Uiso calc R 1.000
H H34A 0.34540 -0.54120 0.52150 0.1340 Uiso calc R 1.000
H H34B 0.37900 -0.54200 0.58710 0.1340 Uiso calc R 1.000
H H34C 0.39830 -0.46570 0.54800 0.1340 Uiso calc R 1.000
H H36A 0.03760 -0.59130 0.46030 0.1440 Uiso calc R 1.000
H H36B 0.11310 -0.66170 0.46460 0.1440 Uiso calc R 1.000
H H36C 0.12490 -0.59440 0.41670 0.1440 Uiso calc R 1.000

loop_
_atom_type_symbol
_atom_type_description
_atom_type_scat_dispersion_real
_atom_type_scat_dispersion_imag
_atom_type_scat_source
O O 0.0106 0.0060 'International Tables Vol C Tables 4.2.6.8 and 6.1.1.4'
N N 0.0061 0.0033 'International Tables Vol C Tables 4.2.6.8 and 6.1.1.4'
Cl Cl 0.1484 0.1585 'International Tables Vol C Tables 4.2.6.8 and 6.1.1.4'
H H 0.0000 0.0000 'International Tables Vol C Tables 4.2.6.8 and 6.1.1.4'
C C 0.0033 0.0016 'International Tables Vol C Tables 4.2.6.8 and 6.1.1.4'

loop_
_geom_angle_atom_site_label_1
_geom_angle_atom_site_label_2
_geom_angle_atom_site_label_3
_geom_angle_site_symmetry_1
_geom_angle_site_symmetry_2
_geom_angle_site_symmetry_3
_geom_angle
_geom_angle_publ_flag
C17 O19 C20 . . . 118.0(3) no
C16 O21 C22 . . . 113.8(2) no
C15 O23 C24 . . . 117.4(2) no
C29 O31 C32 . . . 117.8(3) no
C28 O33 C34 . . . 113.9(3) no
C27 O35 C36 . . . 118.5(3) no
C2 N1 C6 . . . 119.3(2) no
C2 N1 C9 . . . 116.6(2) no
C6 N1 C9 . . . 123.0(2) no
N1 C2 C3 . . . 108.7(2) no
N1 C2 C25 . . . 112.3(2) no
C3 C2 C25 . . . 116.5(3) no
C2 C3 C4 . . . 114.2(3) no
O7 C4 C3 . . . 122.1(4) no
O7 C4 C5 . . . 121.6(4) no
C3 C4 C5 . . . 116.3(3) no
C4 C5 C6 . . . 112.6(3) no
C4 C5 C8 . . . 112.0(3) no
C6 C5 C8 . . . 110.9(3) no
N1 C6 C5 . . . 112.1(2) no
N1 C6 C13 . . . 112.1(2) no
C5 C6 C13 . . . 108.9(3) no
O10 C9 N1 . . . 122.5(3) no
O10 C9 C11 . . . 120.2(3) no
N1 C9 C11 . . . 117.3(3) no
Cl12 C11 C9 . . . 112.4(3) no
C6 C13 C14 . . . 119.7(2) no
C6 C13 C18 . . . 120.2(2) no
C14 C13 C18 . . . 120.1(3) no
C13 C14 C15 . . . 120.3(3) no
O23 C15 C14 . . . 124.3(3) no
O23 C15 C16 . . . 115.8(2) no
C14 C15 C16 . . . 119.9(3) no
O21 C16 C15 . . . 120.1(3) no
O21 C16 C17 . . . 120.2(3) no
C15 C16 C17 . . . 119.7(3) no
O19 C17 C16 . . . 115.8(2) no
O19 C17 C18 . . . 123.7(3) no
C16 C17 C18 . . . 120.5(3) no
C13 C18 C17 . . . 119.4(3) no
C2 C25 C26 . . . 123.2(3) no
C2 C25 C30 . . . 117.2(3) no
C26 C25 C30 . . . 119.6(3) no
C25 C26 C27 . . . 120.2(3) no
O35 C27 C26 . . . 124.2(3) no
O35 C27 C28 . . . 115.4(3) no
C26 C27 C28 . . . 120.4(3) no
O33 C28 C27 . . . 120.5(3) no
O33 C28 C29 . . . 120.1(3) no
C27 C28 C29 . . . 119.3(3) no
O31 C29 C28 . . . 116.3(3) no
O31 C29 C30 . . . 123.4(3) no
C28 C29 C30 . . . 120.2(3) no
C25 C30 C29 . . . 120.3(3) no
N1 C2 H2 . . . 106.00 no
C3 C2 H2 . . . 106.00 no
C25 C2 H2 . . . 106.00 no
C2 C3 H3A . . . 109.00 no
C2 C3 H3B . . . 109.00 no
C4 C3 H3A . . . 109.00 no
C4 C3 H3B . . . 109.00 no
H3A C3 H3B . . . 108.00 no
C4 C5 H5 . . . 107.00 no
C6 C5 H5 . . . 107.00 no
C8 C5 H5 . . . 107.00 no
N1 C6 H6 . . . 108.00 no
C5 C6 H6 . . . 108.00 no
C13 C6 H6 . . . 108.00 no
C5 C8 H8A . . . 109.00 no
C5 C8 H8B . . . 109.00 no
C5 C8 H8C . . . 109.00 no
H8A C8 H8B . . . 109.00 no
H8A C8 H8C . . . 110.00 no
H8B C8 H8C . . . 109.00 no
Cl12 C11 H11A . . . 109.00 no
Cl12 C11 H11B . . . 109.00 no
C9 C11 H11A . . . 109.00 no
C9 C11 H11B . . . 109.00 no
H11A C11 H11B . . . 108.00 no
C13 C14 H14 . . . 120.00 no
C15 C14 H14 . . . 120.00 no
C13 C18 H18 . . . 120.00 no
C17 C18 H18 . . . 120.00 no
O19 C20 H20A . . . 109.00 no
O19 C20 H20B . . . 110.00 no
O19 C20 H20C . . . 109.00 no
H20A C20 H20B . . . 109.00 no
H20A C20 H20C . . . 109.00 no
H20B C20 H20C . . . 110.00 no
O21 C22 H22A . . . 110.00 no
O21 C22 H22B . . . 109.00 no
O21 C22 H22C . . . 109.00 no
H22A C22 H22B . . . 110.00 no
H22A C22 H22C . . . 109.00 no
H22B C22 H22C . . . 109.00 no
O23 C24 H24A . . . 109.00 no
O23 C24 H24B . . . 110.00 no
O23 C24 H24C . . . 110.00 no
H24A C24 H24B . . . 109.00 no
H24A C24 H24C . . . 109.00 no
H24B C24 H24C . . . 109.00 no
C25 C26 H26 . . . 120.00 no
C27 C26 H26 . . . 120.00 no
C25 C30 H30 . . . 120.00 no
C29 C30 H30 . . . 120.00 no
O31 C32 H32A . . . 109.00 no
O31 C32 H32B . . . 109.00 no
O31 C32 H32C . . . 110.00 no
H32A C32 H32B . . . 110.00 no
H32A C32 H32C . . . 109.00 no
H32B C32 H32C . . . 109.00 no
O33 C34 H34A . . . 110.00 no
O33 C34 H34B . . . 110.00 no
O33 C34 H34C . . . 109.00 no
H34A C34 H34B . . . 110.00 no
H34A C34 H34C . . . 109.00 no
H34B C34 H34C . . . 109.00 no
O35 C36 H36A . . . 109.00 no
O35 C36 H36B . . . 109.00 no
O35 C36 H36C . . . 110.00 no
H36A C36 H36B . . . 109.00 no
H36A C36 H36C . . . 110.00 no
H36B C36 H36C . . . 109.00 no

loop_
_geom_bond_atom_site_label_1
_geom_bond_atom_site_label_2
_geom_bond_site_symmetry_1
_geom_bond_site_symmetry_2
_geom_bond_distance
_geom_bond_publ_flag
Cl12 C11 . . 1.749(3) no
O7 C4 . . 1.201(6) no
O10 C9 . . 1.225(4) no
O19 C17 . . 1.371(3) no
O19 C20 . . 1.416(4) no
O21 C16 . . 1.391(3) no
O21 C22 . . 1.422(4) no
O23 C15 . . 1.366(4) no
O23 C24 . . 1.418(4) no
O31 C29 . . 1.366(4) no
O31 C32 . . 1.419(4) no
O33 C28 . . 1.377(4) no
O33 C34 . . 1.428(5) no
O35 C27 . . 1.362(4) no
O35 C36 . . 1.400(5) no
N1 C2 . . 1.485(4) no
N1 C6 . . 1.492(4) no
N1 C9 . . 1.355(4) no
C2 C3 . . 1.520(5) no
C2 C25 . . 1.529(4) no
C3 C4 . . 1.476(5) no
C4 C5 . . 1.520(6) no
C5 C6 . . 1.535(4) no
C5 C8 . . 1.517(6) no
C6 C13 . . 1.523(4) no
C9 C11 . . 1.514(5) no
C13 C14 . . 1.382(4) no
C13 C18 . . 1.393(4) no
C14 C15 . . 1.383(4) no
C15 C16 . . 1.390(4) no
C16 C17 . . 1.387(4) no
C17 C18 . . 1.385(4) no
C25 C26 . . 1.373(5) no
C25 C30 . . 1.392(4) no
C26 C27 . . 1.394(5) no
C27 C28 . . 1.392(5) no
C28 C29 . . 1.380(5) no
C29 C30 . . 1.391(4) no
C2 H2 . . 0.9800 no
C3 H3A . . 0.9700 no
C3 H3B . . 0.9700 no
C5 H5 . . 0.9800 no
C6 H6 . . 0.9800 no
C8 H8A . . 0.9600 no
C8 H8B . . 0.9600 no
C8 H8C . . 0.9600 no
C11 H11A . . 0.9700 no
C11 H11B . . 0.9700 no
C14 H14 . . 0.9300 no
C18 H18 . . 0.9300 no
C20 H20A . . 0.9600 no
C20 H20B . . 0.9600 no
C20 H20C . . 0.9600 no
C22 H22A . . 0.9600 no
C22 H22B . . 0.9600 no
C22 H22C . . 0.9600 no
C24 H24A . . 0.9600 no
C24 H24B . . 0.9600 no
C24 H24C . . 0.9600 no
C26 H26 . . 0.9300 no
C30 H30 . . 0.9300 no
C32 H32A . . 0.9600 no
C32 H32B . . 0.9600 no
C32 H32C . . 0.9600 no
C34 H34A . . 0.9600 no
C34 H34B . . 0.9600 no
C34 H34C . . 0.9600 no
C36 H36A . . 0.9600 no
C36 H36B . . 0.9600 no
C36 H36C . . 0.9600 no

loop_
_geom_torsion_atom_site_label_1
_geom_torsion_atom_site_label_2
_geom_torsion_atom_site_label_3
_geom_torsion_atom_site_label_4
_geom_torsion_site_symmetry_1
_geom_torsion_site_symmetry_2
_geom_torsion_site_symmetry_3
_geom_torsion_site_symmetry_4
_geom_torsion
_geom_torsion_publ_flag
C20 O19 C17 C18 . . . . 5.9(4) no
C20 O19 C17 C16 . . . . -176.3(3) no
C22 O21 C16 C17 . . . . -97.6(3) no
C22 O21 C16 C15 . . . . 83.5(4) no
C24 O23 C15 C14 . . . . 16.4(4) no
C24 O23 C15 C16 . . . . -163.9(3) no
C32 O31 C29 C30 . . . . 19.2(4) no
C32 O31 C29 C28 . . . . -160.1(3) no
C34 O33 C28 C29 . . . . -100.9(4) no
C34 O33 C28 C27 . . . . 82.9(4) no
C36 O35 C27 C28 . . . . 179.3(3) no
C36 O35 C27 C26 . . . . -0.2(5) no
C9 N1 C2 C25 . . . . -103.5(3) no
C6 N1 C9 C11 . . . . 0.7(4) no
C2 N1 C6 C5 . . . . -7.8(3) no
C2 N1 C9 O10 . . . . 11.9(4) no
C9 N1 C2 C3 . . . . 126.2(3) no
C6 N1 C2 C3 . . . . -42.4(3) no
C2 N1 C9 C11 . . . . -167.4(3) no
C6 N1 C9 O10 . . . . -180.0(3) no
C9 N1 C6 C5 . . . . -175.6(3) no
C6 N1 C2 C25 . . . . 88.0(3) no
C9 N1 C6 C13 . . . . 61.6(3) no
C2 N1 C6 C13 . . . . -130.7(3) no
C3 C2 C25 C26 . . . . -1.1(4) no
C3 C2 C25 C30 . . . . -178.8(3) no
N1 C2 C3 C4 . . . . 55.7(4) no
N1 C2 C25 C26 . . . . -127.3(3) no
C25 C2 C3 C4 . . . . -72.3(4) no
N1 C2 C25 C30 . . . . 55.0(3) no
C2 C3 C4 C5 . . . . -17.8(4) no
C2 C3 C4 O7 . . . . 160.5(4) no
C3 C4 C5 C8 . . . . -159.8(3) no
O7 C4 C5 C6 . . . . 147.7(4) no
C3 C4 C5 C6 . . . . -34.0(4) no
O7 C4 C5 C8 . . . . 21.9(5) no
C8 C5 C6 C13 . . . . -62.2(4) no
C8 C5 C6 N1 . . . . 173.2(3) no
C4 C5 C6 N1 . . . . 46.8(3) no
C4 C5 C6 C13 . . . . 171.4(3) no
C5 C6 C13 C18 . . . . -69.9(3) no
N1 C6 C13 C18 . . . . 54.7(4) no
N1 C6 C13 C14 . . . . -126.7(3) no
C5 C6 C13 C14 . . . . 108.6(3) no
N1 C9 C11 Cl12 . . . . 175.0(2) no
O10 C9 C11 Cl12 . . . . -4.3(4) no
C6 C13 C18 C17 . . . . 179.4(3) no
C18 C13 C14 C15 . . . . -2.3(5) no
C14 C13 C18 C17 . . . . 0.8(4) no
C6 C13 C14 C15 . . . . 179.2(3) no
C13 C14 C15 C16 . . . . 1.7(5) no
C13 C14 C15 O23 . . . . -178.6(3) no
O23 C15 C16 O21 . . . . -0.6(4) no
O23 C15 C16 C17 . . . . -179.5(3) no
C14 C15 C16 O21 . . . . 179.2(3) no
C14 C15 C16 C17 . . . . 0.3(5) no
C15 C16 C17 O19 . . . . -179.6(3) no
C15 C16 C17 C18 . . . . -1.7(5) no
O21 C16 C17 C18 . . . . 179.4(3) no
O21 C16 C17 O19 . . . . 1.5(4) no
O19 C17 C18 C13 . . . . 178.9(3) no
C16 C17 C18 C13 . . . . 1.2(4) no
C2 C25 C30 C29 . . . . 179.2(3) no
C30 C25 C26 C27 . . . . -1.0(5) no
C26 C25 C30 C29 . . . . 1.4(4) no
C2 C25 C26 C27 . . . . -178.7(3) no
C25 C26 C27 C28 . . . . -0.5(5) no
C25 C26 C27 O35 . . . . 179.0(3) no
O35 C27 C28 O33 . . . . -1.7(5) no
O35 C27 C28 C29 . . . . -177.9(3) no
C26 C27 C28 C29 . . . . 1.6(5) no
C26 C27 C28 O33 . . . . 177.9(3) no
O33 C28 C29 O31 . . . . 1.8(4) no
C27 C28 C29 C30 . . . . -1.2(4) no
O33 C28 C29 C30 . . . . -177.5(3) no
C27 C28 C29 O31 . . . . 178.1(3) no
O31 C29 C30 C25 . . . . -179.6(3) no
C28 C29 C30 C25 . . . . -0.3(4) no
